data_1549726
loop_
_publ_author_name
'Olavarr\'ia-Contreras, Ignacio Jos\'e'
'Etcheverry-Berr\'ios, Alvaro'
'Qian, Wenjie'
'Guti\'errez-Cer\'on, Cristian'
'Campos-Olgu\'in, Aldo'
'Sa\~nudo, E Carolina'
'Duli\'c, Diana'
'Ruiz, Eliseo'
'Aliaga-Alcalde, N\'uria'
'Soler, Monica'
'van der Zant, Herre S. J.'

_publ_section_title
;
 Electric-field induced bistability in single-molecule conductance
 measurements for boron coordinated curcuminoid compounds.
;
_journal_issue 34
_journal_name_full 'Chemical science'
_journal_page_first 6988
_journal_page_last 6996
_journal_paper_doi 10.1039/c8sc02337a
_journal_volume 9
_journal_year 2018
_chemical_formula_moiety 'C27 H35 Cl Cu N2 O6 S2, 2(C H2 Cl2)'
_chemical_formula_sum 'C29 H39 Cl5 Cu N2 O6 S2'
_chemical_formula_weight 816.53
_space_group_crystal_system monoclinic
_space_group_IT_number 14
_space_group_name_Hall '-P 2ybc'
_space_group_name_H-M_alt 'P 1 21/c 1'
_symmetry_space_group_name_Hall '-P 2ybc'
_symmetry_space_group_name_H-M 'P 1 21/c 1'
_atom_sites_solution_hydrogens geom
_audit_creation_method SHELXL-2014/7
_audit_update_record
;
2018-04-25 deposited with the CCDC.
2018-07-23 downloaded from the CCDC.
;
_cell_angle_alpha 90
_cell_angle_beta 91.765(4)
_cell_angle_gamma 90
_cell_formula_units_Z 4
_cell_length_a 8.4746(7)
_cell_length_b 9.5148(7)
_cell_length_c 45.506(3)
_cell_measurement_reflns_used 6218
_cell_measurement_temperature 100(2)
_cell_measurement_theta_max 27.73
_cell_measurement_theta_min 2.53
_cell_volume 3667.6(5)
_computing_cell_refinement 'Bruker SAINT'
_computing_data_collection 'Bruker APEX2'
_computing_data_reduction 'Bruker SAINT'
_computing_molecular_graphics 'Bruker SHELXTL'
_computing_publication_material 'Bruker SHELXTL'
_computing_structure_refinement 'SHELXL-2014 (Sheldrick 2014)'
_computing_structure_solution 'SHELXS-97 (Sheldrick 2008)'
_diffrn_ambient_temperature 100(2)
_diffrn_measured_fraction_theta_full 0.997
_diffrn_measured_fraction_theta_max 0.989
_diffrn_measurement_device_type 'Bruker APEX-II CCD'
_diffrn_measurement_method '\f and \w scans'
_diffrn_radiation_type MoK\a
_diffrn_radiation_wavelength 0.71073
_diffrn_reflns_av_R_equivalents 0.0749
_diffrn_reflns_av_unetI/netI 0.0725
_diffrn_reflns_Laue_measured_fraction_full 0.997
_diffrn_reflns_Laue_measured_fraction_max 0.989
_diffrn_reflns_limit_h_max 11
_diffrn_reflns_limit_h_min -11
_diffrn_reflns_limit_k_max 10
_diffrn_reflns_limit_k_min -12
_diffrn_reflns_limit_l_max 59
_diffrn_reflns_limit_l_min -55
_diffrn_reflns_number 31666
_diffrn_reflns_point_group_measured_fraction_full 0.997
_diffrn_reflns_point_group_measured_fraction_max 0.989
_diffrn_reflns_theta_full 25.000
_diffrn_reflns_theta_max 27.607
_diffrn_reflns_theta_min 0.895
_exptl_absorpt_coefficient_mu 1.115
_exptl_absorpt_correction_T_max 0.7460
_exptl_absorpt_correction_T_min 0.5205
_exptl_absorpt_correction_type multi-scan
_exptl_absorpt_process_details SADABS
_exptl_crystal_colour yellow
_exptl_crystal_density_diffrn 1.479
_exptl_crystal_description plate
_exptl_crystal_F_000 1684
_exptl_crystal_size_max 0.667
_exptl_crystal_size_mid 0.580
_exptl_crystal_size_min 0.050
_refine_diff_density_max 1.494
_refine_diff_density_min -1.005
_refine_diff_density_rms 0.191
_refine_ls_extinction_method none
_refine_ls_goodness_of_fit_ref 1.084
_refine_ls_hydrogen_treatment constr
_refine_ls_matrix_type full
_refine_ls_number_parameters 412
_refine_ls_number_reflns 8422
_refine_ls_number_restraints 0
_refine_ls_restrained_S_all 1.084
_refine_ls_R_factor_all 0.0865
_refine_ls_R_factor_gt 0.0659
_refine_ls_shift/su_max 0.001
_refine_ls_shift/su_mean 0.000
_refine_ls_structure_factor_coef Fsqd
_refine_ls_weighting_details 'w=1/[\s^2^(Fo^2^)+(0.0870P)^2^+8.4728P] where P=(Fo^2^+2Fc^2^)/3'
_refine_ls_weighting_scheme calc
_refine_ls_wR_factor_gt 0.1682
_refine_ls_wR_factor_ref 0.1880
_reflns_Friedel_coverage 0.000
_reflns_number_gt 6549
_reflns_number_total 8422
_reflns_threshold_expression 'I > 2\s(I)'
_cod_data_source_file c8sc02337a2.cif
_cod_data_source_block 1539AE051_0m_a
_cod_depositor_comments 'Adding full bibliography for 1549726--1549727.cif.'
_cod_database_code 1549726
_shelx_shelxl_version_number 2014/7
_shelx_space_group_comment
;
The symmetry employed for this shelxl refinement is uniquely defined
by the following loop, which should always be used as a source of
symmetry information in preference to the above space-group names.
They are only intended as comments.
;
_shelx_estimated_absorpt_t_min 0.523
_shelx_estimated_absorpt_t_max 0.946

loop_
_space_group_symop_operation_xyz
'x, y, z'
'-x, y+1/2, -z+1/2'
'-x, -y, -z'
'x, -y-1/2, z-1/2'

loop_
_atom_site_label
_atom_site_type_symbol
_atom_site_fract_x
_atom_site_fract_y
_atom_site_fract_z
_atom_site_U_iso_or_equiv
_atom_site_adp_type
_atom_site_occupancy
_atom_site_site_symmetry_order
_atom_site_calc_flag
_atom_site_refinement_flags_posn
_atom_site_refinement_flags_adp
Cu1 Cu 0.11052(5) 0.76292(5) 0.35722(2) 0.01673(15) Uani 1 1 d . .
O1 O 0.2786(3) 0.7168(3) 0.38409(6) 0.0191(6) Uani 1 1 d . .
O2 O 0.2180(3) 0.6951(3) 0.32365(6) 0.0181(6) Uani 1 1 d . .
O3 O 0.8568(5) 0.3798(5) 0.39732(8) 0.0532(11) Uani 1 1 d . .
O4 O 0.7846(4) 0.4139(4) 0.34747(9) 0.0421(9) Uani 1 1 d . .
O5 O 0.9908(5) 0.2617(4) 0.36069(9) 0.0481(10) Uani 1 1 d . .
O6 O 1.0246(4) 0.5018(4) 0.36607(8) 0.0381(8) Uani 1 1 d . .
S1 S 0.83591(15) 0.54074(19) 0.54389(3) 0.0458(4) Uani 1 1 d . .
S2 S 0.59923(12) 0.52881(12) 0.14993(2) 0.0248(2) Uani 1 1 d . .
N1 N -0.0050(4) 0.8587(4) 0.39095(8) 0.0211(7) Uani 1 1 d . .
N2 N -0.0753(4) 0.8206(4) 0.33138(7) 0.0204(7) Uani 1 1 d . .
C1 C 0.0948(5) 0.9676(5) 0.40531(10) 0.0295(10) Uani 1 1 d . .
H1A H 0.1177 1.0416 0.3911 0.044 Uiso 1 1 calc R U
H1B H 0.1940 0.9251 0.4126 0.044 Uiso 1 1 calc R U
H1C H 0.0391 1.0083 0.4218 0.044 Uiso 1 1 calc R U
C2 C -0.0450(6) 0.7500(5) 0.41309(10) 0.0301(10) Uani 1 1 d . .
H2A H 0.0520 0.7042 0.4204 0.045 Uiso 1 1 calc R U
H2B H -0.1152 0.6797 0.4039 0.045 Uiso 1 1 calc R U
H2C H -0.0982 0.7946 0.4295 0.045 Uiso 1 1 calc R U
C3 C -0.1522(5) 0.9231(5) 0.37828(10) 0.0275(10) Uani 1 1 d . .
H3A H -0.1315 1.0213 0.3723 0.033 Uiso 1 1 calc R U
H3B H -0.2348 0.9240 0.3932 0.033 Uiso 1 1 calc R U
C4 C -0.2074(5) 0.8391(5) 0.35209(9) 0.0259(9) Uani 1 1 d . .
H4A H -0.2449 0.7459 0.3586 0.031 Uiso 1 1 calc R U
H4B H -0.2966 0.8879 0.3419 0.031 Uiso 1 1 calc R U
C5 C -0.1240(5) 0.7188(5) 0.30837(10) 0.0264(9) Uani 1 1 d . .
H5A H -0.1524 0.6295 0.3176 0.040 Uiso 1 1 calc R U
H5B H -0.0364 0.7034 0.2952 0.040 Uiso 1 1 calc R U
H5C H -0.2153 0.7558 0.2971 0.040 Uiso 1 1 calc R U
C6 C -0.0339(5) 0.9560(5) 0.31705(10) 0.0260(9) Uani 1 1 d . .
H6A H 0.0519 0.9403 0.3035 0.039 Uiso 1 1 calc R U
H6B H 0.0002 1.0241 0.3321 0.039 Uiso 1 1 calc R U
H6C H -0.1265 0.9927 0.3061 0.039 Uiso 1 1 calc R U
C7 C 0.4359(4) 0.5948(4) 0.35015(9) 0.0188(8) Uani 1 1 d . .
H7 H 0.5264 0.5367 0.3484 0.023 Uiso 1 1 calc R U
C8 C 0.4007(4) 0.6432(4) 0.37815(9) 0.0180(8) Uani 1 1 d . .
C9 C 0.5105(5) 0.6116(5) 0.40274(9) 0.0233(9) Uani 1 1 d . .
H9 H 0.5995 0.5534 0.3996 0.028 Uiso 1 1 calc R U
C10 C 0.4869(5) 0.6638(5) 0.42960(10) 0.0278(10) Uani 1 1 d . .
H10 H 0.3999 0.7261 0.4311 0.033 Uiso 1 1 calc R U
C11 C 0.5784(5) 0.6369(5) 0.45696(9) 0.0286(10) Uani 1 1 d . .
C12 C 0.5327(6) 0.7033(7) 0.48247(11) 0.0409(13) Uani 1 1 d . .
H12 H 0.4468 0.7675 0.4815 0.049 Uiso 1 1 calc R U
C13 C 0.6090(6) 0.6784(7) 0.50923(11) 0.0397(13) Uani 1 1 d . .
H13 H 0.5758 0.7256 0.5264 0.048 Uiso 1 1 calc R U
C14 C 0.7325(5) 0.5858(6) 0.51109(10) 0.0334(11) Uani 1 1 d . .
C15 C 0.7820(5) 0.5201(7) 0.48555(10) 0.0377(13) Uani 1 1 d . .
H15 H 0.8687 0.4568 0.4865 0.045 Uiso 1 1 calc R U
C16 C 0.7060(5) 0.5464(6) 0.45884(10) 0.0307(11) Uani 1 1 d . .
H16 H 0.7417 0.5019 0.4416 0.037 Uiso 1 1 calc R U
C17 C 0.7494(6) 0.6502(7) 0.57061(10) 0.0408(13) Uani 1 1 d . .
H17A H 0.7680 0.7490 0.5657 0.061 Uiso 1 1 calc R U
H17B H 0.7970 0.6296 0.5900 0.061 Uiso 1 1 calc R U
H17C H 0.6356 0.6324 0.5708 0.061 Uiso 1 1 calc R U
C18 C 0.3479(4) 0.6254(4) 0.32457(9) 0.0161(8) Uani 1 1 d . .
C19 C 0.4084(4) 0.5792(4) 0.29608(9) 0.0186(8) Uani 1 1 d . .
H19 H 0.4954 0.5162 0.2959 0.022 Uiso 1 1 calc R U
C20 C 0.3450(4) 0.6229(4) 0.27067(8) 0.0175(8) Uani 1 1 d . .
H20 H 0.2527 0.6791 0.2718 0.021 Uiso 1 1 calc R U
C21 C 0.4004(4) 0.5946(4) 0.24111(8) 0.0162(8) Uani 1 1 d . .
C22 C 0.5041(5) 0.4844(4) 0.23502(10) 0.0220(9) Uani 1 1 d . .
H22 H 0.5352 0.4207 0.2502 0.026 Uiso 1 1 calc R U
C23 C 0.5617(5) 0.4672(4) 0.20709(9) 0.0222(9) Uani 1 1 d . .
H23 H 0.6312 0.3915 0.2033 0.027 Uiso 1 1 calc R U
C24 C 0.5191(4) 0.5593(4) 0.18459(9) 0.0190(8) Uani 1 1 d . .
C25 C 0.4129(4) 0.6681(5) 0.19013(9) 0.0202(8) Uani 1 1 d . .
H25 H 0.3805 0.7309 0.1749 0.024 Uiso 1 1 calc R U
C26 C 0.3557(4) 0.6831(5) 0.21807(9) 0.0210(8) Uani 1 1 d . .
H26 H 0.2830 0.7567 0.2216 0.025 Uiso 1 1 calc R U
C27 C 0.5647(10) 0.6910(7) 0.13124(14) 0.066(2) Uani 1 1 d . .
H27A H 0.4509 0.7046 0.1279 0.099 Uiso 1 1 calc R U
H27B H 0.6165 0.6891 0.1123 0.099 Uiso 1 1 calc R U
H27C H 0.6078 0.7685 0.1432 0.099 Uiso 1 1 calc R U
C1S C 0.7617(16) 0.1685(11) 0.4531(3) 0.125(5) Uani 1 1 d . .
H1S1 H 0.8186 0.1851 0.4348 0.151 Uiso 1 1 calc R U
H1S2 H 0.7108 0.2583 0.4585 0.151 Uiso 1 1 calc R U
C2S C 0.9518(5) 0.8693(5) 0.20823(10) 0.0245(9) Uani 1 1 d . .
H2S1 H 0.9024 0.9442 0.1960 0.029 Uiso 1 1 calc R U
H2S2 H 1.0329 0.8226 0.1964 0.029 Uiso 1 1 calc R U
Cl1 Cl 0.91359(11) 0.38863(11) 0.36800(2) 0.0208(2) Uani 1 1 d . .
Cl2 Cl 0.8994(10) 0.1272(8) 0.48054(14) 0.281(4) Uani 1 1 d . .
Cl3 Cl 0.6143(7) 0.0464(4) 0.44575(12) 0.220(3) Uani 1 1 d . .
Cl4 Cl 0.80805(15) 0.74646(14) 0.21743(4) 0.0453(4) Uani 1 1 d . .
Cl5 Cl 1.04326(13) 0.94534(12) 0.23975(2) 0.0291(3) Uani 1 1 d . .

loop_
_atom_site_aniso_label
_atom_site_aniso_U_11
_atom_site_aniso_U_22
_atom_site_aniso_U_33
_atom_site_aniso_U_23
_atom_site_aniso_U_13
_atom_site_aniso_U_12
Cu1 0.0137(2) 0.0209(3) 0.0156(3) -0.0002(2) 0.00079(17) 0.00220(17)
O1 0.0156(13) 0.0227(15) 0.0190(14) -0.0029(12) -0.0002(10) 0.0008(11)
O2 0.0143(12) 0.0218(15) 0.0181(14) -0.0011(12) 0.0012(10) 0.0024(10)
O3 0.060(3) 0.071(3) 0.029(2) 0.002(2) 0.0221(18) -0.007(2)
O4 0.0242(17) 0.050(2) 0.052(2) 0.0064(19) -0.0119(15) -0.0061(15)
O5 0.074(3) 0.025(2) 0.046(2) 0.0025(17) 0.008(2) 0.0166(18)
O6 0.0333(18) 0.034(2) 0.047(2) 0.0028(17) -0.0071(15) -0.0169(15)
S1 0.0285(6) 0.0902(12) 0.0186(6) 0.0071(7) -0.0015(4) 0.0166(7)
S2 0.0249(5) 0.0291(6) 0.0208(5) -0.0017(4) 0.0083(4) -0.0001(4)
N1 0.0212(17) 0.0214(19) 0.0209(17) 0.0018(15) 0.0039(13) 0.0036(13)
N2 0.0152(15) 0.0257(19) 0.0203(17) 0.0002(15) 0.0010(13) 0.0026(13)
C1 0.027(2) 0.034(3) 0.028(2) -0.009(2) 0.0061(18) 0.0018(18)
C2 0.034(2) 0.037(3) 0.021(2) 0.006(2) 0.0074(18) -0.0002(19)
C3 0.024(2) 0.033(3) 0.026(2) 0.003(2) 0.0077(17) 0.0099(18)
C4 0.0163(19) 0.037(3) 0.025(2) 0.0023(19) 0.0019(16) 0.0057(17)
C5 0.023(2) 0.026(2) 0.030(2) -0.0027(19) -0.0072(17) 0.0037(16)
C6 0.028(2) 0.023(2) 0.027(2) 0.0066(18) 0.0040(17) 0.0047(17)
C7 0.0137(17) 0.024(2) 0.0191(19) 0.0003(17) 0.0010(14) -0.0001(14)
C8 0.0118(17) 0.022(2) 0.021(2) 0.0025(16) -0.0003(14) -0.0024(14)
C9 0.0168(18) 0.032(2) 0.021(2) 0.0039(18) -0.0034(15) 0.0000(16)
C10 0.019(2) 0.040(3) 0.025(2) 0.002(2) -0.0025(16) 0.0005(18)
C11 0.024(2) 0.045(3) 0.017(2) 0.001(2) -0.0008(16) 0.0013(19)
C12 0.038(3) 0.059(4) 0.025(3) -0.004(2) -0.005(2) 0.018(2)
C13 0.041(3) 0.060(4) 0.018(2) -0.004(2) -0.0022(19) 0.008(2)
C14 0.022(2) 0.058(3) 0.020(2) 0.006(2) -0.0016(17) 0.001(2)
C15 0.020(2) 0.073(4) 0.020(2) 0.011(2) 0.0020(17) 0.011(2)
C16 0.021(2) 0.055(3) 0.017(2) 0.004(2) 0.0025(16) 0.003(2)
C17 0.033(3) 0.069(4) 0.020(2) 0.004(2) -0.0039(19) -0.003(2)
C18 0.0144(17) 0.0161(19) 0.0180(19) -0.0003(16) 0.0021(14) -0.0029(14)
C19 0.0171(18) 0.0151(19) 0.024(2) -0.0027(16) 0.0057(15) -0.0013(14)
C20 0.0156(17) 0.019(2) 0.0177(19) -0.0042(16) 0.0025(14) 0.0006(14)
C21 0.0138(17) 0.0163(19) 0.0187(19) -0.0034(16) 0.0029(14) -0.0030(14)
C22 0.025(2) 0.017(2) 0.024(2) 0.0031(17) 0.0044(16) 0.0014(16)
C23 0.0210(19) 0.020(2) 0.026(2) -0.0014(18) 0.0061(16) 0.0011(15)
C24 0.0166(18) 0.021(2) 0.020(2) -0.0026(16) 0.0034(14) -0.0056(15)
C25 0.0180(18) 0.022(2) 0.021(2) 0.0001(17) -0.0015(15) 0.0007(15)
C26 0.0146(18) 0.024(2) 0.024(2) -0.0048(18) -0.0017(15) 0.0022(15)
C27 0.104(6) 0.057(4) 0.040(3) 0.026(3) 0.042(4) 0.036(4)
C1S 0.176(12) 0.062(6) 0.143(10) 0.004(6) 0.083(9) 0.027(7)
C2S 0.021(2) 0.029(2) 0.024(2) -0.0017(19) -0.0034(16) 0.0021(17)
Cl1 0.0204(5) 0.0201(5) 0.0220(5) -0.0012(4) 0.0017(4) -0.0021(4)
Cl2 0.381(10) 0.278(8) 0.186(5) 0.002(5) 0.045(6) 0.181(8)
Cl3 0.348(7) 0.097(2) 0.225(5) -0.011(3) 0.197(5) 0.028(3)
Cl4 0.0307(6) 0.0293(7) 0.0758(10) 0.0023(6) -0.0016(6) -0.0063(5)
Cl5 0.0306(6) 0.0320(6) 0.0243(5) -0.0032(5) -0.0045(4) 0.0032(4)

loop_
_atom_type_symbol
_atom_type_description
_atom_type_scat_dispersion_real
_atom_type_scat_dispersion_imag
_atom_type_scat_source
C C 0.0033 0.0016 'International Tables Vol C Tables 4.2.6.8 and 6.1.1.4'
H H 0.0000 0.0000 'International Tables Vol C Tables 4.2.6.8 and 6.1.1.4'
N N 0.0061 0.0033 'International Tables Vol C Tables 4.2.6.8 and 6.1.1.4'
O O 0.0106 0.0060 'International Tables Vol C Tables 4.2.6.8 and 6.1.1.4'
S S 0.1246 0.1234 'International Tables Vol C Tables 4.2.6.8 and 6.1.1.4'
Cl Cl 0.1484 0.1585 'International Tables Vol C Tables 4.2.6.8 and 6.1.1.4'
Cu Cu 0.3201 1.2651 'International Tables Vol C Tables 4.2.6.8 and 6.1.1.4'

loop_
_geom_angle_atom_site_label_1
_geom_angle_atom_site_label_2
_geom_angle_atom_site_label_3
_geom_angle
O1 Cu1 O2 94.02(12)
O1 Cu1 N2 175.38(13)
O2 Cu1 N2 90.50(13)
O1 Cu1 N1 89.23(13)
O2 Cu1 N1 173.22(13)
N2 Cu1 N1 86.17(14)
C8 O1 Cu1 125.7(3)
C18 O2 Cu1 125.2(3)
C14 S1 C17 103.5(2)
C24 S2 C27 102.9(2)
C1 N1 C3 110.2(4)
C1 N1 C2 109.1(4)
C3 N1 C2 110.0(3)
C1 N1 Cu1 111.2(2)
C3 N1 Cu1 107.8(3)
C2 N1 Cu1 108.6(3)
C5 N2 C6 108.7(3)
C5 N2 C4 109.0(3)
C6 N2 C4 111.4(3)
C5 N2 Cu1 115.6(3)
C6 N2 Cu1 107.5(3)
C4 N2 Cu1 104.6(2)
N1 C1 H1A 109.5
N1 C1 H1B 109.5
H1A C1 H1B 109.5
N1 C1 H1C 109.5
H1A C1 H1C 109.5
H1B C1 H1C 109.5
N1 C2 H2A 109.5
N1 C2 H2B 109.5
H2A C2 H2B 109.5
N1 C2 H2C 109.5
H2A C2 H2C 109.5
H2B C2 H2C 109.5
N1 C3 C4 109.0(4)
N1 C3 H3A 109.9
C4 C3 H3A 109.9
N1 C3 H3B 109.9
C4 C3 H3B 109.9
H3A C3 H3B 108.3
N2 C4 C3 110.0(3)
N2 C4 H4A 109.7
C3 C4 H4A 109.7
N2 C4 H4B 109.7
C3 C4 H4B 109.7
H4A C4 H4B 108.2
N2 C5 H5A 109.5
N2 C5 H5B 109.5
H5A C5 H5B 109.5
N2 C5 H5C 109.5
H5A C5 H5C 109.5
H5B C5 H5C 109.5
N2 C6 H6A 109.5
N2 C6 H6B 109.5
H6A C6 H6B 109.5
N2 C6 H6C 109.5
H6A C6 H6C 109.5
H6B C6 H6C 109.5
C18 C7 C8 124.7(4)
C18 C7 H7 117.7
C8 C7 H7 117.7
O1 C8 C7 124.6(4)
O1 C8 C9 116.6(4)
C7 C8 C9 118.7(4)
C10 C9 C8 120.8(4)
C10 C9 H9 119.6
C8 C9 H9 119.6
C9 C10 C11 128.2(4)
C9 C10 H10 115.9
C11 C10 H10 115.9
C16 C11 C12 118.0(4)
C16 C11 C10 123.5(4)
C12 C11 C10 118.4(4)
C13 C12 C11 121.6(5)
C13 C12 H12 119.2
C11 C12 H12 119.2
C14 C13 C12 120.1(5)
C14 C13 H13 120.0
C12 C13 H13 120.0
C13 C14 C15 119.1(4)
C13 C14 S1 124.6(4)
C15 C14 S1 116.3(4)
C16 C15 C14 120.5(5)
C16 C15 H15 119.7
C14 C15 H15 119.7
C15 C16 C11 120.7(4)
C15 C16 H16 119.7
C11 C16 H16 119.7
S1 C17 H17A 109.5
S1 C17 H17B 109.5
H17A C17 H17B 109.5
S1 C17 H17C 109.5
H17A C17 H17C 109.5
H17B C17 H17C 109.5
O2 C18 C7 124.8(3)
O2 C18 C19 116.5(3)
C7 C18 C19 118.7(3)
C20 C19 C18 122.0(4)
C20 C19 H19 119.0
C18 C19 H19 119.0
C19 C20 C21 127.6(4)
C19 C20 H20 116.2
C21 C20 H20 116.2
C26 C21 C22 117.6(4)
C26 C21 C20 119.7(4)
C22 C21 C20 122.7(4)
C23 C22 C21 120.7(4)
C23 C22 H22 119.6
C21 C22 H22 119.6
C22 C23 C24 120.8(4)
C22 C23 H23 119.6
C24 C23 H23 119.6
C23 C24 C25 119.2(4)
C23 C24 S2 117.3(3)
C25 C24 S2 123.4(3)
C26 C25 C24 119.2(4)
C26 C25 H25 120.4
C24 C25 H25 120.4
C25 C26 C21 122.5(4)
C25 C26 H26 118.8
C21 C26 H26 118.8
S2 C27 H27A 109.5
S2 C27 H27B 109.5
H27A C27 H27B 109.5
S2 C27 H27C 109.5
H27A C27 H27C 109.5
H27B C27 H27C 109.5
Cl2 C1S Cl3 117.0(7)
Cl2 C1S H1S1 108.0
Cl3 C1S H1S1 108.0
Cl2 C1S H1S2 108.0
Cl3 C1S H1S2 108.0
H1S1 C1S H1S2 107.3
Cl4 C2S Cl5 111.8(2)
Cl4 C2S H2S1 109.3
Cl5 C2S H2S1 109.3
Cl4 C2S H2S2 109.3
Cl5 C2S H2S2 109.3
H2S1 C2S H2S2 107.9
O5 Cl1 O6 108.4(2)
O5 Cl1 O3 109.8(3)
O6 Cl1 O3 109.9(2)
O5 Cl1 O4 109.7(3)
O6 Cl1 O4 108.8(2)
O3 Cl1 O4 110.2(2)

loop_
_geom_bond_atom_site_label_1
_geom_bond_atom_site_label_2
_geom_bond_distance
Cu1 O1 1.899(3)
Cu1 O2 1.915(3)
Cu1 N2 2.013(3)
Cu1 N1 2.059(3)
O1 C8 1.285(5)
O2 C18 1.285(5)
O3 Cl1 1.434(3)
O4 Cl1 1.436(4)
O5 Cl1 1.418(4)
O6 Cl1 1.434(3)
S1 C14 1.760(5)
S1 C17 1.776(6)
S2 C24 1.760(4)
S2 C27 1.782(6)
N1 C1 1.477(6)
N1 C3 1.490(5)
N1 C2 1.491(6)
N2 C5 1.476(6)
N2 C6 1.491(6)
N2 C4 1.495(5)
C1 H1A 0.9800
C1 H1B 0.9800
C1 H1C 0.9800
C2 H2A 0.9800
C2 H2B 0.9800
C2 H2C 0.9800
C3 C4 1.498(7)
C3 H3A 0.9900
C3 H3B 0.9900
C4 H4A 0.9900
C4 H4B 0.9900
C5 H5A 0.9800
C5 H5B 0.9800
C5 H5C 0.9800
C6 H6A 0.9800
C6 H6B 0.9800
C6 H6C 0.9800
C7 C18 1.394(6)
C7 C8 1.396(6)
C7 H7 0.9500
C8 C9 1.465(6)
C9 C10 1.340(6)
C9 H9 0.9500
C10 C11 1.469(6)
C10 H10 0.9500
C11 C16 1.383(7)
C11 C12 1.387(7)
C12 C13 1.382(7)
C12 H12 0.9500
C13 C14 1.369(7)
C13 H13 0.9500
C14 C15 1.395(7)
C15 C16 1.381(6)
C15 H15 0.9500
C16 H16 0.9500
C17 H17A 0.9800
C17 H17B 0.9800
C17 H17C 0.9800
C18 C19 1.476(5)
C19 C20 1.327(6)
C19 H19 0.9500
C20 C21 1.463(5)
C20 H20 0.9500
C21 C26 1.389(6)
C21 C22 1.401(5)
C22 C23 1.385(6)
C22 H22 0.9500
C23 C24 1.387(6)
C23 H23 0.9500
C24 C25 1.400(6)
C25 C26 1.382(6)
C25 H25 0.9500
C26 H26 0.9500
C27 H27A 0.9800
C27 H27B 0.9800
C27 H27C 0.9800
C1S Cl2 1.727(15)
C1S Cl3 1.731(14)
C1S H1S1 0.9900
C1S H1S2 0.9900
C2S Cl4 1.749(5)
C2S Cl5 1.764(4)
C2S H2S1 0.9900
C2S H2S2 0.9900
